data_4507205
loop_
_publ_author_name
'Di Nicola, Corrado'
'Forlin, Enrico'
'Garau, Federica'
'Gazzano, Massimo'
'Lanza, Arianna'
'Monari, Magda'
'Nestola, Fabrizio'
'Pandolfo, Luciano'
'Pettinari, Claudio'
'Zorzi, Alberto'
'Zorzi, Federico'

_publ_section_title
;
 Coordination Polymers Based on the Trinuclear Triangular Secondary
 Building Unit [Cu3(\m3-OH)(\m-pz)3]2+(pz = pyrazolate) and Succinate
 Anion
;
_journal_issue 1
_journal_name_full 'Crystal Growth &amp; Design'
_journal_page_first 126
_journal_paper_doi 10.1021/cg3012712
_journal_volume 13
_journal_year 2013
_chemical_formula_sum 'C10 H12 Cu N4 O4'
_chemical_formula_weight 315.78
_space_group_IT_number 14
_symmetry_cell_setting monoclinic
_symmetry_space_group_name_Hall '-P 2ybc'
_symmetry_space_group_name_H-M 'P 1 21/c 1'
_atom_sites_solution_hydrogens geom
_atom_sites_solution_primary direct
_atom_sites_solution_secondary difmap
_audit_creation_method SHELXL-97
_audit_update_record
;
2012-06-26 # Formatted by publCIF
;
_cell_angle_alpha 90.00
_cell_angle_beta 95.563(2)
_cell_angle_gamma 90.00
_cell_formula_units_Z 2
_cell_length_a 4.8630(7)
_cell_length_b 13.578(2)
_cell_length_c 9.3241(13)
_cell_measurement_reflns_used 2332
_cell_measurement_temperature 296(2)
_cell_measurement_theta_max 25
_cell_measurement_theta_min 5
_cell_volume 612.77(15)
_computing_structure_refinement 'SHELXL-97 (Sheldrick, 1997)'
_diffrn_ambient_temperature 296(2)
_diffrn_measured_fraction_theta_full 1.000
_diffrn_measured_fraction_theta_max 1.000
_diffrn_radiation_monochromator graphite
_diffrn_radiation_source 'fine-focus sealed tube'
_diffrn_radiation_type MoK\a
_diffrn_radiation_wavelength 0.71073
_diffrn_reflns_av_R_equivalents 0.0145
_diffrn_reflns_av_sigmaI/netI 0.0134
_diffrn_reflns_limit_h_max 6
_diffrn_reflns_limit_h_min -6
_diffrn_reflns_limit_k_max 17
_diffrn_reflns_limit_k_min -17
_diffrn_reflns_limit_l_max 11
_diffrn_reflns_limit_l_min -11
_diffrn_reflns_number 4960
_diffrn_reflns_theta_full 26.99
_diffrn_reflns_theta_max 26.99
_diffrn_reflns_theta_min 2.66
_exptl_absorpt_coefficient_mu 1.799
_exptl_absorpt_correction_T_max 0.835
_exptl_absorpt_correction_T_min 0.806
_exptl_absorpt_correction_type empirical
_exptl_crystal_colour violet
_exptl_crystal_density_diffrn 1.711
_exptl_crystal_density_method 'not measured'
_exptl_crystal_description block
_exptl_crystal_F_000 322
_exptl_crystal_size_max 0.2
_exptl_crystal_size_mid 0.1
_exptl_crystal_size_min 0.1
_refine_diff_density_max 0.261
_refine_diff_density_min -0.348
_refine_diff_density_rms 0.078
_refine_ls_extinction_method none
_refine_ls_goodness_of_fit_ref 1.059
_refine_ls_hydrogen_treatment mixed
_refine_ls_matrix_type full
_refine_ls_number_parameters 95
_refine_ls_number_reflns 1334
_refine_ls_number_restraints 0
_refine_ls_restrained_S_all 1.059
_refine_ls_R_factor_all 0.0249
_refine_ls_R_factor_gt 0.0226
_refine_ls_shift/su_max 0.000
_refine_ls_shift/su_mean 0.000
_refine_ls_structure_factor_coef Fsqd
_refine_ls_weighting_details 'calc w=1/[\s^2^(Fo^2^)+(0.0520P)^2^+0.1106P] where P=(Fo^2^+2Fc^2^)/3'
_refine_ls_weighting_scheme calc
_refine_ls_wR_factor_gt 0.0709
_refine_ls_wR_factor_ref 0.0727
_reflns_number_gt 1193
_reflns_number_total 1334
_reflns_threshold_expression >2sigma(I)
_cod_data_source_file cg3012712_si_004.cif
_cod_data_source_block Comp4
_cod_original_cell_volume 612.76(15)
_cod_original_sg_symbol_H-M P21/c
_cod_database_code 4507205

loop_
_symmetry_equiv_pos_as_xyz
'x, y, z'
'-x, y+1/2, -z+1/2'
'-x, -y, -z'
'x, -y-1/2, z-1/2'

loop_
_atom_site_label
_atom_site_type_symbol
_atom_site_fract_x
_atom_site_fract_y
_atom_site_fract_z
_atom_site_U_iso_or_equiv
_atom_site_adp_type
_atom_site_occupancy
_atom_site_symmetry_multiplicity
_atom_site_calc_flag
_atom_site_refinement_flags
Cu1 Cu 0.0000 0.5000 0.5000 0.02485(13) Uani 1 2 d S
N1 N 0.2473(3) 0.61579(10) 0.50436(13) 0.0309(3) Uani 1 1 d .
N2 N 0.4381(3) 0.62912(11) 0.41086(14) 0.0320(3) Uani 1 1 d .
C1 C 0.2552(4) 0.69748(14) 0.58315(18) 0.0384(4) Uani 1 1 d .
H1 H 0.143(3) 0.7094(3) 0.6587(17) 0.046 Uiso 1 1 calc R
C2 C 0.4494(4) 0.76285(15) 0.5401(2) 0.0431(4) Uani 1 1 d .
H2 H 0.4905(12) 0.8220(16) 0.5756(10) 0.052 Uiso 1 1 calc R
C3 C 0.5635(4) 0.71599(14) 0.43091(19) 0.0396(4) Uani 1 1 d .
H3 H 0.713(4) 0.7419(6) 0.3762(13) 0.048 Uiso 1 1 calc R
O1 O 0.1236(2) 0.46159(9) 0.31619(10) 0.0307(3) Uani 1 1 d .
O2 O -0.2330(3) 0.54682(11) 0.21661(12) 0.0459(3) Uani 1 1 d .
C4 C -0.0265(4) 0.49678(9) 0.20711(19) 0.0267(4) Uani 1 1 d .
C5 C 0.0731(3) 0.47176(14) 0.06269(15) 0.0293(3) Uani 1 1 d .
H5A H 0.0470 0.4018 0.0452 0.035 Uiso 1 1 calc R
H5B H 0.2696 0.4852 0.0668 0.035 Uiso 1 1 calc R
H2N H 0.464(4) 0.5847(16) 0.357(2) 0.041(5) Uiso 1 1 d .

loop_
_atom_site_aniso_label
_atom_site_aniso_U_11
_atom_site_aniso_U_22
_atom_site_aniso_U_33
_atom_site_aniso_U_23
_atom_site_aniso_U_13
_atom_site_aniso_U_12
Cu1 0.02946(18) 0.03263(19) 0.01276(17) -0.00015(8) 0.00354(11) -0.00024(9)
N1 0.0336(6) 0.0387(7) 0.0213(6) -0.0032(5) 0.0075(5) -0.0027(5)
N2 0.0339(7) 0.0393(7) 0.0241(6) -0.0037(6) 0.0092(5) -0.0018(6)
C1 0.0422(9) 0.0436(9) 0.0307(8) -0.0104(7) 0.0108(7) -0.0036(7)
C2 0.0511(10) 0.0392(10) 0.0395(9) -0.0092(8) 0.0074(8) -0.0080(8)
C3 0.0385(9) 0.0471(10) 0.0344(8) -0.0008(8) 0.0095(7) -0.0098(8)
O1 0.0356(6) 0.0422(6) 0.0145(5) -0.0002(5) 0.0044(4) 0.0019(5)
O2 0.0526(8) 0.0627(9) 0.0249(6) 0.0035(6) 0.0161(5) 0.0260(7)
C4 0.0341(9) 0.0302(8) 0.0168(9) -0.0016(5) 0.0079(7) -0.0015(5)
C5 0.0350(8) 0.0395(8) 0.0143(7) -0.0004(7) 0.0060(6) 0.0087(7)

loop_
_atom_type_symbol
_atom_type_description
_atom_type_scat_dispersion_real
_atom_type_scat_dispersion_imag
_atom_type_scat_source
C C 0.0033 0.0016 'International Tables Vol C Tables 4.2.6.8 and 6.1.1.4'
H H 0.0000 0.0000 'International Tables Vol C Tables 4.2.6.8 and 6.1.1.4'
N N 0.0061 0.0033 'International Tables Vol C Tables 4.2.6.8 and 6.1.1.4'
O O 0.0106 0.0060 'International Tables Vol C Tables 4.2.6.8 and 6.1.1.4'
Cu Cu 0.3201 1.2651 'International Tables Vol C Tables 4.2.6.8 and 6.1.1.4'

loop_
_geom_angle_atom_site_label_1
_geom_angle_atom_site_label_2
_geom_angle_atom_site_label_3
_geom_angle
_geom_angle_site_symmetry_1
_geom_angle_site_symmetry_3
O1 Cu1 O1 180.0 3_566 .
O1 Cu1 N1 90.46(5) 3_566 .
O1 Cu1 N1 89.54(5) . .
O1 Cu1 N1 89.54(5) 3_566 3_566
O1 Cu1 N1 90.46(5) . 3_566
N1 Cu1 N1 180.0 . 3_566
C1 N1 N2 105.15(13) . .
C1 N1 Cu1 131.28(11) . .
N2 N1 Cu1 123.35(10) . .
C3 N2 N1 111.29(14) . .
N1 C1 C2 111.03(16) . .
C3 C2 C1 104.83(17) . .
N2 C3 C2 107.70(17) . .
C4 O1 Cu1 113.46(10) . .
O2 C4 O1 123.83(15) . .
O2 C4 C5 121.68(15) . .
O1 C4 C5 114.49(14) . .
C4 C5 C5 113.95(17) . 3_565

loop_
_geom_bond_atom_site_label_1
_geom_bond_atom_site_label_2
_geom_bond_distance
_geom_bond_site_symmetry_2
Cu1 O1 1.9417(10) 3_566
Cu1 O1 1.9417(10) .
Cu1 N1 1.9775(13) .
Cu1 N1 1.9775(13) 3_566
N1 C1 1.329(2) .
N1 N2 1.3454(17) .
N2 C3 1.333(2) .
C1 C2 1.384(3) .
C2 C3 1.363(3) .
O1 C4 1.285(2) .
O2 C4 1.223(2) .
C4 C5 1.513(2) .
C5 C5 1.516(3) 3_565

loop_
_geom_hbond_atom_site_label_D
_geom_hbond_atom_site_label_H
_geom_hbond_atom_site_label_A
_geom_hbond_distance_DH
_geom_hbond_distance_HA
_geom_hbond_distance_DA
_geom_hbond_angle_DHA
_geom_hbond_site_symmetry_A
N2 H2N O2 0.80(2) 2.13(2) 2.7657(17) 136.7(19) 1_655
N2 H2N O1 0.80(2) 2.36(2) 2.8339(19) 118.9(17) .
